data_4072601
loop_
_publ_author_name
'Faller, J. W.'
'Fontaine, Philip P.'

_publ_section_title
;
 Stereoselectivity in a Chiral Ruthenium Ethylene Hydride Complex:&#x00A0;
 Evidence of an Agostic Intermediate
;
_journal_issue 7
_journal_name_full Organometallics
_journal_page_first 1738
_journal_paper_doi 10.1021/om060868j
_journal_volume 26
_journal_year 2007
_chemical_formula_moiety 'C28 H41 N P Ru, F6 P'
_chemical_formula_sum 'C28 H41 F6 N P2 Ru'
_chemical_formula_weight 668.65
_space_group_IT_number 14
_symmetry_cell_setting monoclinic
_symmetry_Int_Tables_number 14
_symmetry_space_group_name_Hall '-P 2ybc'
_symmetry_space_group_name_H-M 'P 1 21/c 1'
_cell_angle_alpha 90
_cell_angle_beta 94.5439(9)
_cell_angle_gamma 90
_cell_formula_units_Z 8
_cell_length_a 13.1073(2)
_cell_length_b 22.3257(3)
_cell_length_c 20.0334(3)
_cell_measurement_reflns_used 12250
_cell_measurement_temperature 173.2
_cell_measurement_theta_max 27.9
_cell_measurement_theta_min 0.7
_cell_volume 5843.94(15)
_computing_cell_refinement Denzo-SMN
_computing_data_collection 'Nonius Collect'
_computing_data_reduction Denzo-SMN
_computing_publication_material 'teXsan for Windows v. 1.06 (MSC 1999)'
_computing_structure_refinement 'teXsan for Windows v. 1.06 (MSC 1999)'
_computing_structure_solution
;
SIR92 (Altomare, et. al. 1994)
;
_diffrn_ambient_temperature 173.2
_diffrn_measurement_device 'Nonius Kappa CCD'
_diffrn_measurement_method \w
_diffrn_orient_matrix_UB_11 0.00000
_diffrn_orient_matrix_UB_12 0.00000
_diffrn_orient_matrix_UB_13 0.00000
_diffrn_orient_matrix_UB_21 0.00000
_diffrn_orient_matrix_UB_22 0.00000
_diffrn_orient_matrix_UB_23 0.00000
_diffrn_orient_matrix_UB_31 0.00000
_diffrn_orient_matrix_UB_32 0.00000
_diffrn_orient_matrix_UB_33 0.00000
_diffrn_radiation_detector CCD
_diffrn_radiation_monochromator graphite
_diffrn_radiation_source 'X-ray tube'
_diffrn_radiation_type 'Mo K\a'
_diffrn_radiation_wavelength 0.7107
_diffrn_reflns_av_R_equivalents 0.02732
_diffrn_reflns_av_sigmaI/netI 0.074
_diffrn_reflns_limit_h_max 17
_diffrn_reflns_limit_h_min -17
_diffrn_reflns_limit_k_max 29
_diffrn_reflns_limit_k_min -28
_diffrn_reflns_limit_l_max 26
_diffrn_reflns_limit_l_min -26
_diffrn_reflns_number 23777
_diffrn_reflns_reduction_process 'Lp corrections applied'
_diffrn_reflns_theta_max 27.89
_diffrn_reflns_theta_min 0.91
_diffrn_standards_decay_% 0.00
_diffrn_standards_interval_count 0
_diffrn_standards_number 0
_exptl_absorpt_coefficient_mu 0.703
_exptl_absorpt_correction_type none
_exptl_crystal_colour yellow
_exptl_crystal_density_diffrn 1.520
_exptl_crystal_density_meas ?
_exptl_crystal_description block
_exptl_crystal_F_000 2752.00
_exptl_crystal_size_max 0.24
_exptl_crystal_size_mid 0.14
_exptl_crystal_size_min 0.12
_refine_diff_density_max 0.70
_refine_diff_density_min -0.57
_refine_ls_extinction_method none
_refine_ls_goodness_of_fit_all 1.587
_refine_ls_goodness_of_fit_ref 1.770
_refine_ls_matrix_type full
_refine_ls_number_constraints 0
_refine_ls_number_parameters 709
_refine_ls_number_reflns 9329
_refine_ls_number_restraints 0
_refine_ls_R_factor_all 0.0658
_refine_ls_R_factor_gt 0.0380
_refine_ls_shift/su_max 0.0000
_refine_ls_shift/su_mean 0.0001
_refine_ls_structure_factor_coef F
_refine_ls_weighting_details 'w = 1/[\s^2^(Fo)]'
_refine_ls_weighting_scheme sigma
_refine_ls_wR_factor_all 0.0440
_refine_ls_wR_factor_ref 0.0400
_reflns_number_gt 9329
_reflns_number_total 14196
_reflns_threshold_expression I>3.00\s(I)
_cod_data_source_file om060868jsi20060922_115754.cif
_cod_data_source_block '_2605[TetherRu(ethylene)H]'
_cod_depositor_comments
;
The following automatic conversions were performed:

'_exptl_crystal_density_meas' value 'not measured' was changed to '?'
- the value is perceived as not measured.

Automatic conversion script
Id: cif_fix_values 3008 2015-01-20 13:52:24Z robertas 
;
_cod_original_cell_volume 5843.94(13)
_cod_original_sg_symbol_H-M 'P 21/c     '
_cod_original_formula_sum 'C28 H41 F6 N P2 Ru '
_cod_database_code 4072601

loop_
_symmetry_equiv_pos_as_xyz
'   +x,   +y,   +z'
'   -x,1/2+y,1/2-z'
'   -x,   -y,   -z'
'   +x,1/2-y,1/2+z'

loop_
_atom_site_label
_atom_site_fract_x
_atom_site_fract_y
_atom_site_fract_z
_atom_site_U_iso_or_equiv
_atom_site_occupancy
_atom_site_refinement_flags
_atom_site_adp_type
_atom_site_calc_flag
Ru(1) 0.99444(1) 0.180851(8) 0.445139(10) 0.02889(6) 1.000 . Uani d
Ru(2) 0.41265(2) 0.047798(9) 0.680640(10) 0.03053(6) 1.000 . Uani d
P(1) 1.01462(4) 0.25155(3) 0.36447(3) 0.0261(2) 1.000 . Uani d
P(2) 0.44702(5) -0.01956(3) 0.76543(3) 0.0281(2) 1.000 . Uani d
P(3) 0.94929(6) 0.45388(3) 0.18867(4) 0.0395(2) 1.000 . Uani d
P(4) 0.43887(5) 0.23074(3) 0.05306(4) 0.0406(2) 1.000 . Uani d
F(1) 0.9550(2) 0.38727(7) 0.16323(9) 0.0853(7) 1.000 . Uani d
F(2) 0.8369(1) 0.44036(10) 0.20688(10) 0.0952(8) 1.000 . Uani d
F(3) 0.90513(10) 0.47528(6) 0.11539(7) 0.0456(5) 1.000 . Uani d
F(4) 1.05949(12) 0.46654(11) 0.16926(11) 0.1133(9) 1.000 . Uani d
F(5) 0.9930(1) 0.43242(7) 0.26039(8) 0.0748(6) 1.000 . Uani d
F(6) 0.9378(2) 0.51985(8) 0.21327(10) 0.1033(8) 1.000 . Uani d
F(7) 0.50570(12) 0.28490(7) 0.02757(9) 0.0640(6) 1.000 . Uani d
F(8) 0.37433(13) 0.17695(8) 0.07912(11) 0.0876(7) 1.000 . Uani d
F(9) 0.5196(2) 0.18411(10) 0.0320(2) 0.0853(11) 0.750 S Uani d
F(10) 0.3753(3) 0.2261(2) -0.01495(13) 0.0894(11) 0.750 S Uani d
F(11) 0.3590(2) 0.27808(11) 0.0787(2) 0.0799(10) 0.750 S Uani d
F(12) 0.5012(3) 0.2370(2) 0.12479(13) 0.0886(11) 0.750 S Uani d
F(13) 0.5375(7) 0.1993(4) 0.0791(5) 0.074(3) 0.250 S Uiso d
F(14) 0.4549(8) 0.2022(4) -0.0198(4) 0.077(2) 0.250 S Uiso d
F(15) 0.3548(10) 0.2688(6) 0.0211(8) 0.144(5) 0.250 S Uiso d
F(16) 0.4290(10) 0.2571(5) 0.1180(6) 0.109(4) 0.250 S Uiso d
N(1) 0.6039(1) 0.01613(9) 0.57785(10) 0.0350(6) 1.000 . Uani d
N(2) 0.7564(2) 0.22204(9) 0.49230(11) 0.0387(7) 1.000 . Uani d
C(1) 1.1555(2) 0.15695(13) 0.4495(2) 0.0548(10) 1.000 . Uani d
C(2) 1.1336(2) 0.17906(13) 0.5120(2) 0.0535(10) 1.000 . Uani d
C(3) 0.8191(2) 0.18158(11) 0.46659(13) 0.0332(7) 1.000 . Uani d
C(4) 0.8386(2) 0.17542(10) 0.39660(12) 0.0294(7) 1.000 . Uani d
C(5) 0.8934(2) 0.12370(11) 0.37566(13) 0.0344(7) 1.000 . Uani d
C(6) 0.9411(2) 0.08398(11) 0.4209(1) 0.0408(8) 1.000 . Uani d
C(7) 0.9380(2) 0.09533(11) 0.4892(1) 0.0425(9) 1.000 . Uani d
C(8) 0.8816(2) 0.14376(11) 0.51180(13) 0.0383(8) 1.000 . Uani d
C(9) 0.7632(2) 0.23163(13) 0.5645(2) 0.0568(10) 1.000 . Uani d
C(10) 0.7067(2) 0.26973(12) 0.4527(2) 0.0508(9) 1.000 . Uani d
C(11) 0.8103(2) 0.21883(10) 0.34151(12) 0.0278(7) 1.000 . Uani d
C(12) 0.8845(2) 0.25990(10) 0.32407(11) 0.0275(7) 1.000 . Uani d
C(13) 0.8574(2) 0.30314(11) 0.27607(12) 0.0335(7) 1.000 . Uani d
C(14) 0.7606(2) 0.30325(12) 0.24283(13) 0.0403(8) 1.000 . Uani d
C(15) 0.6910(2) 0.25939(12) 0.2558(1) 0.0433(9) 1.000 . Uani d
C(16) 0.7160(2) 0.21782(11) 0.30531(13) 0.0376(8) 1.000 . Uani d
C(17) 1.0962(2) 0.23142(10) 0.29598(13) 0.0314(7) 1.000 . Uani d
C(18) 1.0998(2) 0.27697(12) 0.23984(13) 0.0418(8) 1.000 . Uani d
C(19) 1.1741(2) 0.25726(13) 0.1890(1) 0.0537(10) 1.000 . Uani d
C(20) 1.1454(2) 0.1965(2) 0.1596(2) 0.0668(11) 1.000 . Uani d
C(21) 1.1415(2) 0.15072(13) 0.2142(2) 0.0668(11) 1.000 . Uani d
C(22) 1.0692(2) 0.16894(12) 0.2672(1) 0.0440(9) 1.000 . Uani d
C(23) 1.0554(2) 0.32832(10) 0.38757(12) 0.0294(7) 1.000 . Uani d
C(24) 0.9846(2) 0.35866(11) 0.43422(13) 0.0427(8) 1.000 . Uani d
C(25) 1.0192(2) 0.42316(12) 0.4499(2) 0.0512(9) 1.000 . Uani d
C(26) 1.1293(2) 0.42446(12) 0.4793(2) 0.0581(10) 1.000 . Uani d
C(27) 1.2001(2) 0.39444(12) 0.4333(2) 0.0547(10) 1.000 . Uani d
C(28) 1.1664(2) 0.33007(11) 0.4170(1) 0.0420(8) 1.000 . Uani d
C(29) 0.3975(3) 0.13584(12) 0.7268(2) 0.0560(10) 1.000 . Uani d
C(30) 0.3144(2) 0.10060(13) 0.7417(2) 0.0584(10) 1.000 . Uani d
C(31) 0.5026(2) 0.01857(11) 0.58864(11) 0.0317(7) 1.000 . Uani d
C(32) 0.4444(2) -0.02843(10) 0.61707(11) 0.0290(7) 1.000 . Uani d
C(33) 0.3349(2) -0.02260(11) 0.61520(12) 0.0349(8) 1.000 . Uani d
C(34) 0.2845(2) 0.03016(12) 0.59584(13) 0.0392(8) 1.000 . Uani d
C(35) 0.3431(2) 0.07919(12) 0.57945(13) 0.0406(8) 1.000 . Uani d
C(36) 0.4493(2) 0.07437(11) 0.57726(12) 0.0342(8) 1.000 . Uani d
C(37) 0.6711(2) -0.03295(13) 0.6011(2) 0.0514(9) 1.000 . Uani d
C(38) 0.6575(2) 0.07159(13) 0.5651(2) 0.0574(10) 1.000 . Uani d
C(39) 0.4837(2) -0.08483(10) 0.65127(12) 0.0295(7) 1.000 . Uani d
C(40) 0.4883(2) -0.08657(10) 0.72135(12) 0.0280(7) 1.000 . Uani d
C(41) 0.5245(2) -0.13845(11) 0.75445(12) 0.0339(8) 1.000 . Uani d
C(42) 0.5527(2) -0.18797(11) 0.7185(1) 0.0392(8) 1.000 . Uani d
C(43) 0.5428(2) -0.18709(11) 0.6496(2) 0.0404(8) 1.000 . Uani d
C(44) 0.5077(2) -0.13596(11) 0.61581(12) 0.0354(8) 1.000 . Uani d
C(45) 0.3381(2) -0.04085(10) 0.81462(12) 0.0330(7) 1.000 . Uani d
C(46) 0.3569(2) -0.08977(12) 0.86652(13) 0.0440(8) 1.000 . Uani d
C(47) 0.2645(2) -0.09571(13) 0.90821(13) 0.0493(9) 1.000 . Uani d
C(48) 0.1677(2) -0.10992(12) 0.8639(1) 0.0491(9) 1.000 . Uani d
C(49) 0.1488(2) -0.06223(12) 0.81220(13) 0.0428(8) 1.000 . Uani d
C(50) 0.2403(2) -0.05426(11) 0.76985(12) 0.0371(8) 1.000 . Uani d
C(51) 0.5522(2) -0.00691(10) 0.83071(12) 0.0332(7) 1.000 . Uani d
C(52) 0.6569(2) 0.00104(12) 0.80202(13) 0.0410(8) 1.000 . Uani d
C(53) 0.7414(2) 0.0090(1) 0.85843(13) 0.0495(9) 1.000 . Uani d
C(54) 0.7177(2) 0.06108(13) 0.9032(1) 0.0542(10) 1.000 . Uani d
C(55) 0.6147(2) 0.05434(13) 0.9317(2) 0.0568(10) 1.000 . Uani d
C(56) 0.5292(2) 0.04594(12) 0.87573(13) 0.0472(9) 1.000 . Uani d
H(1) 0.998(2) 0.2370(10) 0.4845(12) 0.046(7) 1.000 . Uiso d
H(2) 1.1726 0.1157 0.4462 0.066 1.000 . Uiso c
H(3) 1.1990 0.1800 0.4238 0.066 1.000 . Uiso c
H(4) 1.1631 0.2163 0.5262 0.064 1.000 . Uiso c
H(5) 1.1366 0.1520 0.5487 0.064 1.000 . Uiso c
H(6) 0.9083 0.1211 0.3301 0.041 1.000 . Uiso c
H(7) 0.9883 0.0555 0.4061 0.049 1.000 . Uiso c
H(8) 0.9821 0.0736 0.5204 0.051 1.000 . Uiso c
H(9) 0.8885 0.1536 0.5581 0.046 1.000 . Uiso c
H(10) 0.7400 0.1968 0.5860 0.068 1.000 . Uiso c
H(11) 0.8322 0.2395 0.5800 0.068 1.000 . Uiso c
H(12) 0.7217 0.2648 0.5745 0.068 1.000 . Uiso c
H(13) 0.6786 0.2980 0.4816 0.061 1.000 . Uiso c
H(14) 0.7553 0.2891 0.4274 0.061 1.000 . Uiso c
H(15) 0.6535 0.2534 0.4233 0.061 1.000 . Uiso c
H(16) 0.9057 0.3329 0.2659 0.040 1.000 . Uiso c
H(17) 0.7421 0.3337 0.2110 0.048 1.000 . Uiso c
H(18) 0.6263 0.2578 0.2309 0.052 1.000 . Uiso c
H(19) 0.6676 0.1879 0.3147 0.045 1.000 . Uiso c
H(20) 1.1641 0.2285 0.3161 0.038 1.000 . Uiso c
H(21) 1.0333 0.2811 0.2178 0.050 1.000 . Uiso c
H(22) 1.1216 0.3145 0.2584 0.050 1.000 . Uiso c
H(23) 1.1728 0.2859 0.1538 0.064 1.000 . Uiso c
H(24) 1.2412 0.2552 0.2106 0.064 1.000 . Uiso c
H(25) 1.0801 0.1991 0.1356 0.080 1.000 . Uiso c
H(26) 1.1949 0.1847 0.1301 0.080 1.000 . Uiso c
H(27) 1.1186 0.1138 0.1948 0.080 1.000 . Uiso c
H(28) 1.2084 0.1458 0.2354 0.080 1.000 . Uiso c
H(29) 1.0745 0.1405 0.3026 0.053 1.000 . Uiso c
H(30) 1.0010 0.1695 0.2473 0.053 1.000 . Uiso c
H(31) 1.0521 0.3511 0.3474 0.035 1.000 . Uiso c
H(32) 0.9170 0.3593 0.4133 0.051 1.000 . Uiso c
H(33) 0.9855 0.3366 0.4748 0.051 1.000 . Uiso c
H(34) 1.0134 0.4460 0.4098 0.061 1.000 . Uiso c
H(35) 0.9766 0.4400 0.4812 0.061 1.000 . Uiso c
H(36) 1.1500 0.4649 0.4860 0.070 1.000 . Uiso c
H(37) 1.1339 0.4041 0.5211 0.070 1.000 . Uiso c
H(38) 1.1996 0.4166 0.3928 0.066 1.000 . Uiso c
H(39) 1.2675 0.3939 0.4546 0.066 1.000 . Uiso c
H(40) 1.1727 0.3069 0.4569 0.050 1.000 . Uiso c
H(41) 1.2091 0.3137 0.3855 0.050 1.000 . Uiso c
H(42) 0.4461 0.1466 0.7625 0.067 1.000 . Uiso c
H(43) 0.3846 0.1693 0.6981 0.067 1.000 . Uiso c
H(44) 0.2485 0.1116 0.7225 0.070 1.000 . Uiso c
H(45) 0.3099 0.0889 0.7870 0.070 1.000 . Uiso c
H(46) 0.2973 -0.0529 0.6357 0.042 1.000 . Uiso c
H(47) 0.2147 0.0355 0.6042 0.047 1.000 . Uiso c
H(48) 0.3121 0.1176 0.5758 0.049 1.000 . Uiso c
H(49) 0.4880 0.1098 0.5718 0.041 1.000 . Uiso c
H(50) 0.6730 -0.0355 0.6486 0.062 1.000 . Uiso c
H(51) 0.6458 -0.0695 0.5820 0.062 1.000 . Uiso c
H(52) 0.7381 -0.0258 0.5881 0.062 1.000 . Uiso c
H(53) 0.6774 0.0907 0.6065 0.069 1.000 . Uiso c
H(54) 0.7166 0.0629 0.5423 0.069 1.000 . Uiso c
H(55) 0.6135 0.0973 0.5383 0.069 1.000 . Uiso c
H(56) 0.5299 -0.1398 0.8020 0.041 1.000 . Uiso c
H(57) 0.5788 -0.2226 0.7414 0.047 1.000 . Uiso c
H(58) 0.5602 -0.2216 0.6251 0.049 1.000 . Uiso c
H(59) 0.4999 -0.1358 0.5682 0.043 1.000 . Uiso c
H(60) 0.3231 -0.0060 0.8392 0.040 1.000 . Uiso c
H(61) 0.3678 -0.1267 0.8446 0.053 1.000 . Uiso c
H(62) 0.4159 -0.0801 0.8952 0.053 1.000 . Uiso c
H(63) 0.2770 -0.1270 0.9399 0.059 1.000 . Uiso c
H(64) 0.2552 -0.0591 0.9311 0.059 1.000 . Uiso c
H(65) 0.1756 -0.1474 0.8425 0.059 1.000 . Uiso c
H(66) 0.1112 -0.1119 0.8908 0.059 1.000 . Uiso c
H(67) 0.0903 -0.0728 0.7836 0.051 1.000 . Uiso c
H(68) 0.1364 -0.0254 0.8340 0.051 1.000 . Uiso c
H(69) 0.2269 -0.0219 0.7396 0.044 1.000 . Uiso c
H(70) 0.2498 -0.0900 0.7454 0.044 1.000 . Uiso c
H(71) 0.5567 -0.0416 0.8582 0.040 1.000 . Uiso c
H(72) 0.6713 -0.0334 0.7765 0.049 1.000 . Uiso c
H(73) 0.6548 0.0354 0.7740 0.049 1.000 . Uiso c
H(74) 0.7470 -0.0266 0.8844 0.059 1.000 . Uiso c
H(75) 0.8045 0.0164 0.8395 0.059 1.000 . Uiso c
H(76) 0.7694 0.0633 0.9391 0.065 1.000 . Uiso c
H(77) 0.7175 0.0970 0.8777 0.065 1.000 . Uiso c
H(78) 0.6166 0.0204 0.9604 0.068 1.000 . Uiso c
H(79) 0.6011 0.0892 0.9566 0.068 1.000 . Uiso c
H(80) 0.5232 0.0814 0.8495 0.057 1.000 . Uiso c
H(81) 0.4666 0.0387 0.8952 0.057 1.000 . Uiso c
H(82) 0.521(2) 0.0662(10) 0.7056(12) 0.056(7) 1.000 . Uiso d

loop_
_atom_site_aniso_label
_atom_site_aniso_U_11
_atom_site_aniso_U_22
_atom_site_aniso_U_33
_atom_site_aniso_U_12
_atom_site_aniso_U_13
_atom_site_aniso_U_23
Ru(1) 0.02952(12) 0.02724(11) 0.02937(12) 0.00129(9) -0.00107(9) 0.00188(9)
Ru(2) 0.03434(13) 0.02882(12) 0.02831(12) 0.00390(9) 0.00178(9) 0.00225(9)
P(1) 0.0238(3) 0.0263(3) 0.0280(4) -0.0014(3) 0.0009(3) -0.0014(3)
P(2) 0.0304(4) 0.0283(3) 0.0250(4) -0.0001(3) -0.0023(3) -0.0015(3)
P(3) 0.0469(5) 0.0338(4) 0.0370(4) -0.0052(3) -0.0016(3) 0.0016(3)
P(4) 0.0331(4) 0.0456(4) 0.0432(5) 0.0043(3) 0.0042(3) 0.0040(4)
F(1) 0.163(2) 0.0426(11) 0.0477(12) 0.0122(11) -0.0055(12) -0.0017(9)
F(2) 0.0713(13) 0.129(2) 0.089(2) -0.0055(12) 0.0293(11) 0.0345(13)
F(3) 0.0459(9) 0.0502(9) 0.0397(9) 0.0052(7) -0.0024(7) 0.0062(7)
F(4) 0.0327(10) 0.172(2) 0.134(2) -0.0011(11) -0.0027(11) 0.100(2)
F(5) 0.120(2) 0.0505(11) 0.0476(11) -0.0162(10) -0.0290(10) 0.0127(9)
F(6) 0.193(2) 0.0414(11) 0.068(1) 0.0154(13) -0.034(1) -0.0096(10)
F(7) 0.0754(12) 0.0451(10) 0.0731(13) -0.0051(9) 0.0153(10) 0.0150(9)
F(8) 0.0668(13) 0.087(1) 0.113(2) -0.0298(10) 0.0311(12) 0.0092(12)
F(9) 0.065(2) 0.039(2) 0.161(3) 0.0137(12) 0.059(2) 0.004(2)
F(10) 0.103(2) 0.102(2) 0.056(2) -0.028(2) -0.040(2) 0.001(2)
F(11) 0.060(2) 0.074(2) 0.111(3) 0.0253(13) 0.033(2) -0.015(2)
F(12) 0.096(2) 0.111(2) 0.052(2) -0.028(2) -0.037(2) 0.025(2)
N(1) 0.0307(12) 0.0399(13) 0.0344(13) -0.0027(10) 0.0031(9) 0.0010(10)
N(2) 0.0363(13) 0.0430(13) 0.038(1) 0.0060(10) 0.0124(10) 0.0043(11)
C(1) 0.033(2) 0.059(2) 0.071(2) 0.015(1) -0.002(2) 0.012(2)
C(2) 0.044(2) 0.060(2) 0.052(2) -0.001(1) -0.022(2) 0.018(2)
C(3) 0.032(1) 0.031(1) 0.037(2) -0.0040(11) 0.0053(12) 0.0067(12)
C(4) 0.0216(13) 0.030(1) 0.036(2) -0.0093(10) 0.0006(11) 0.0002(11)
C(5) 0.035(2) 0.029(1) 0.039(2) -0.0087(12) 0.0056(12) -0.0025(12)
C(6) 0.039(2) 0.026(1) 0.058(2) -0.0040(12) 0.004(1) -0.0007(13)
C(7) 0.042(2) 0.032(2) 0.053(2) -0.0014(12) 0.001(1) 0.014(1)
C(8) 0.039(2) 0.039(2) 0.037(2) -0.0058(13) 0.0057(12) 0.0081(13)
C(9) 0.072(2) 0.055(2) 0.045(2) 0.013(2) 0.014(2) -0.001(2)
C(10) 0.053(2) 0.047(2) 0.055(2) 0.012(1) 0.018(2) 0.002(2)
C(11) 0.0240(13) 0.031(1) 0.028(1) -0.0021(10) -0.0001(10) 0.0003(11)
C(12) 0.027(1) 0.032(1) 0.0229(13) -0.0029(11) 0.0022(10) -0.0015(11)
C(13) 0.030(1) 0.037(2) 0.033(2) -0.0051(11) 0.0018(11) 0.0076(12)
C(14) 0.042(2) 0.046(2) 0.032(2) 0.0025(13) -0.0028(12) 0.0104(13)
C(15) 0.032(2) 0.052(2) 0.044(2) -0.0021(13) -0.0114(13) 0.007(1)
C(16) 0.028(2) 0.042(2) 0.042(2) -0.0106(12) -0.0031(12) 0.0022(13)
C(17) 0.0233(13) 0.034(1) 0.038(2) -0.0065(11) 0.0081(11) -0.0043(12)
C(18) 0.041(2) 0.046(2) 0.039(2) -0.0072(13) 0.0119(13) -0.0004(13)
C(19) 0.055(2) 0.065(2) 0.043(2) -0.012(2) 0.019(2) 0.002(2)
C(20) 0.068(2) 0.081(3) 0.057(2) -0.022(2) 0.037(2) -0.025(2)
C(21) 0.074(2) 0.046(2) 0.086(3) -0.016(2) 0.043(2) -0.029(2)
C(22) 0.045(2) 0.041(2) 0.048(2) -0.0098(13) 0.020(1) -0.0128(13)
C(23) 0.030(1) 0.0246(13) 0.033(2) -0.0032(10) -0.0007(11) -0.0006(11)
C(24) 0.043(2) 0.033(2) 0.052(2) -0.0037(12) 0.0032(13) -0.0104(13)
C(25) 0.054(2) 0.035(2) 0.065(2) -0.0004(13) 0.004(2) -0.017(2)
C(26) 0.074(2) 0.036(2) 0.061(2) -0.013(2) -0.013(2) -0.014(2)
C(27) 0.042(2) 0.043(2) 0.077(2) -0.010(1) -0.011(2) -0.006(2)
C(28) 0.033(2) 0.034(2) 0.057(2) -0.0048(11) -0.0084(13) -0.0035(13)
C(29) 0.089(2) 0.027(2) 0.052(2) 0.019(2) 0.006(2) -0.005(1)
C(30) 0.080(2) 0.040(2) 0.058(2) 0.027(2) 0.025(2) 0.001(2)
C(31) 0.035(2) 0.039(2) 0.0212(13) -0.0016(12) -0.0021(11) -0.0025(11)
C(32) 0.031(1) 0.032(1) 0.0233(13) 0.0007(11) -0.0015(10) -0.0065(11)
C(33) 0.032(2) 0.041(2) 0.031(2) -0.0054(12) -0.0011(11) -0.0007(12)
C(34) 0.029(1) 0.053(2) 0.035(2) 0.0064(13) -0.0010(12) 0.0068(13)
C(35) 0.047(2) 0.042(2) 0.031(2) 0.0101(13) -0.0023(12) 0.0084(13)
C(36) 0.038(2) 0.037(2) 0.027(2) 0.0004(12) 0.0009(11) 0.0029(11)
C(37) 0.033(2) 0.053(2) 0.069(2) -0.000(1) 0.007(1) -0.003(2)
C(38) 0.041(2) 0.057(2) 0.074(2) -0.007(2) 0.003(2) 0.017(2)
C(39) 0.0241(13) 0.031(1) 0.032(2) -0.0039(10) -0.0016(11) -0.0032(12)
C(40) 0.0241(13) 0.0276(13) 0.031(1) -0.0029(10) -0.0036(10) -0.0020(11)
C(41) 0.031(2) 0.036(2) 0.034(2) -0.0014(11) -0.0044(11) -0.0007(12)
C(42) 0.031(2) 0.031(2) 0.055(2) 0.0005(11) -0.0056(13) 0.0045(13)
C(43) 0.035(2) 0.032(2) 0.055(2) -0.0023(12) 0.0042(13) -0.0109(13)
C(44) 0.036(2) 0.037(2) 0.033(2) -0.0014(12) 0.0007(12) -0.0079(12)
C(45) 0.034(2) 0.036(2) 0.028(1) -0.0026(11) -0.0007(11) 0.0010(11)
C(46) 0.044(2) 0.048(2) 0.039(2) -0.0039(13) -0.0036(13) 0.009(1)
C(47) 0.052(2) 0.064(2) 0.032(2) -0.010(2) 0.0007(13) 0.014(1)
C(48) 0.043(2) 0.057(2) 0.047(2) -0.013(1) 0.001(1) 0.010(2)
C(49) 0.035(2) 0.052(2) 0.041(2) -0.0057(13) -0.0007(12) 0.000(1)
C(50) 0.034(2) 0.048(2) 0.029(2) -0.0041(12) -0.0013(11) -0.0001(12)
C(51) 0.037(2) 0.035(2) 0.026(1) -0.0032(12) -0.0048(11) -0.0001(11)
C(52) 0.032(2) 0.058(2) 0.032(2) -0.0018(13) -0.0020(12) -0.0030(13)
C(53) 0.036(2) 0.076(2) 0.035(2) -0.009(2) -0.0047(12) 0.001(2)
C(54) 0.050(2) 0.066(2) 0.044(2) -0.021(2) -0.011(1) -0.009(2)
C(55) 0.056(2) 0.067(2) 0.046(2) -0.012(2) -0.006(2) -0.022(2)
C(56) 0.047(2) 0.053(2) 0.041(2) -0.000(1) -0.0042(13) -0.015(1)

loop_
_atom_type_symbol
_atom_type_oxidation_number
_atom_type_number_in_cell
_atom_type_scat_dispersion_real
_atom_type_scat_dispersion_imag
_atom_type_scat_source
C 0 224 0.002 0.002
;International Tables for Crystallography
(1992, Vol. C, Table 6.1.1.2)
;
H 0 328 0.000 0.000
;International Tables for Crystallography
(1992, Vol. C, Table 6.1.1.2)
;
F 0 48 0.014 0.010
;International Tables for Crystallography
(1992, Vol. C, Table 6.1.1.2)
;
N 0 8 0.004 0.003
;International Tables for Crystallography
(1992, Vol. C, Table 6.1.1.2)
;
P 0 16 0.090 0.095
;International Tables for Crystallography
(1992, Vol. C, Table 6.1.1.2)
;
Ru 0 8 -1.420 0.836
;International Tables for Crystallography
(1992, Vol. C, Tables 4.2.6.8 and 6.1.1.1)
;

loop_
_geom_angle_atom_site_label_1
_geom_angle_atom_site_label_2
_geom_angle_atom_site_label_3
_geom_angle
_geom_angle_publ_flag
P(1) Ru(1) C(1) 91.79(11) ?
P(1) Ru(1) C(2) 108.01(10) ?
P(1) Ru(1) C(3) 106.92(8) ?
P(1) Ru(1) C(4) 83.16(8) ?
P(1) Ru(1) C(5) 92.85(9) ?
P(1) Ru(1) C(6) 123.13(10) ?
P(1) Ru(1) C(7) 157.03(10) ?
P(1) Ru(1) C(8) 142.96(9) ?
P(1) Ru(1) H(1) 78.0(12) no
C(1) Ru(1) C(2) 37.5(1) ?
C(1) Ru(1) C(3) 161.28(13) ?
C(1) Ru(1) C(4) 150.6(1) ?
C(1) Ru(1) C(5) 114.2(1) ?
C(1) Ru(1) C(6) 93.18(13) ?
C(1) Ru(1) C(7) 97.14(13) ?
C(1) Ru(1) C(8) 125.0(1) ?
C(1) Ru(1) H(1) 101.3(11) no
C(2) Ru(1) C(3) 131.7(1) ?
C(2) Ru(1) C(4) 167.6(1) ?
C(2) Ru(1) C(5) 142.8(1) ?
C(2) Ru(1) C(6) 109.69(13) ?
C(2) Ru(1) C(7) 91.63(13) ?
C(2) Ru(1) C(8) 100.8(1) ?
C(2) Ru(1) H(1) 72.4(11) no
C(3) Ru(1) C(4) 36.82(11) ?
C(3) Ru(1) C(5) 65.35(11) ?
C(3) Ru(1) C(6) 76.30(11) ?
C(3) Ru(1) C(7) 65.29(11) ?
C(3) Ru(1) C(8) 36.43(11) ?
C(3) Ru(1) H(1) 83.6(11) no
C(4) Ru(1) C(5) 37.83(11) ?
C(4) Ru(1) C(6) 66.42(12) ?
C(4) Ru(1) C(7) 78.68(12) ?
C(4) Ru(1) C(8) 66.83(12) ?
C(4) Ru(1) H(1) 105.8(11) no
C(5) Ru(1) C(6) 35.27(12) ?
C(5) Ru(1) C(7) 64.19(12) ?
C(5) Ru(1) C(8) 76.88(12) ?
C(5) Ru(1) H(1) 143.7(11) no
C(6) Ru(1) C(7) 35.54(12) ?
C(6) Ru(1) C(8) 64.81(13) ?
C(6) Ru(1) H(1) 154.3(11) no
C(7) Ru(1) C(8) 36.55(12) ?
C(7) Ru(1) H(1) 120.5(12) no
C(8) Ru(1) H(1) 89.5(11) no
P(2) Ru(2) C(29) 107.22(10) ?
P(2) Ru(2) C(30) 91.66(10) ?
P(2) Ru(2) C(31) 108.51(8) ?
P(2) Ru(2) C(32) 83.41(8) ?
P(2) Ru(2) C(33) 91.55(9) ?
P(2) Ru(2) C(34) 121.30(9) ?
P(2) Ru(2) C(35) 155.40(9) ?
P(2) Ru(2) C(36) 144.69(9) ?
P(2) Ru(2) H(82) 79.0(12) no
C(29) Ru(2) C(30) 37.2(1) ?
C(29) Ru(2) C(31) 130.3(1) ?
C(29) Ru(2) C(32) 166.8(1) ?
C(29) Ru(2) C(33) 145.6(1) ?
C(29) Ru(2) C(34) 112.1(1) ?
C(29) Ru(2) C(35) 93.2(1) ?
C(29) Ru(2) C(36) 100.7(1) ?
C(29) Ru(2) H(82) 74.4(12) no
C(30) Ru(2) C(31) 159.82(13) ?
C(30) Ru(2) C(32) 153.2(1) ?
C(30) Ru(2) C(33) 116.4(2) ?
C(30) Ru(2) C(34) 94.4(1) ?
C(30) Ru(2) C(35) 96.9(1) ?
C(30) Ru(2) C(36) 123.51(13) ?
C(30) Ru(2) H(82) 104.1(12) no
C(31) Ru(2) C(32) 36.75(11) ?
C(31) Ru(2) C(33) 65.22(11) ?
C(31) Ru(2) C(34) 76.06(11) ?
C(31) Ru(2) C(35) 64.98(12) ?
C(31) Ru(2) C(36) 36.32(11) ?
C(31) Ru(2) H(82) 79.8(12) no
C(32) Ru(2) C(33) 37.93(11) ?
C(32) Ru(2) C(34) 66.57(11) ?
C(32) Ru(2) C(35) 78.54(12) ?
C(32) Ru(2) C(36) 66.63(11) ?
C(32) Ru(2) H(82) 100.8(12) no
C(33) Ru(2) C(34) 35.39(11) ?
C(33) Ru(2) C(35) 63.98(12) ?
C(33) Ru(2) C(36) 76.46(12) ?
C(33) Ru(2) H(82) 138.7(12) no
C(34) Ru(2) C(35) 35.23(11) ?
C(34) Ru(2) C(36) 64.23(11) ?
C(34) Ru(2) H(82) 152.4(12) no
C(35) Ru(2) C(36) 36.17(11) ?
C(35) Ru(2) H(82) 120.6(12) no
C(36) Ru(2) H(82) 88.4(12) no
Ru(1) P(1) C(12) 103.04(10) ?
Ru(1) P(1) C(17) 117.35(11) ?
Ru(1) P(1) C(23) 120.74(11) ?
C(12) P(1) C(17) 105.5(1) ?
C(12) P(1) C(23) 104.9(1) ?
C(17) P(1) C(23) 103.8(1) ?
Ru(2) P(2) C(40) 103.08(11) ?
Ru(2) P(2) C(45) 116.59(10) ?
Ru(2) P(2) C(51) 121.19(10) ?
C(40) P(2) C(45) 108.3(1) ?
C(40) P(2) C(51) 103.5(1) ?
C(45) P(2) C(51) 103.0(1) ?
F(1) P(3) F(2) 87.9(2) ?
F(1) P(3) F(3) 90.46(12) ?
F(1) P(3) F(4) 91.3(2) ?
F(1) P(3) F(5) 89.13(13) ?
F(1) P(3) F(6) 177.2(2) ?
F(2) P(3) F(3) 89.59(13) ?
F(2) P(3) F(4) 178.8(2) ?
F(2) P(3) F(5) 90.6(1) ?
F(2) P(3) F(6) 89.6(2) ?
F(3) P(3) F(4) 89.54(12) ?
F(3) P(3) F(5) 179.56(13) ?
F(3) P(3) F(6) 88.36(12) ?
F(4) P(3) F(5) 90.3(1) ?
F(4) P(3) F(6) 91.3(2) ?
F(5) P(3) F(6) 92.06(13) ?
F(7) P(4) F(8) 179.1(2) ?
F(7) P(4) F(9) 91.0(1) ?
F(7) P(4) F(10) 92.3(2) ?
F(7) P(4) F(11) 89.5(2) ?
F(7) P(4) F(12) 88.1(2) ?
F(7) P(4) F(13) 89.2(5) ?
F(7) P(4) F(14) 84.0(4) ?
F(7) P(4) F(15) 80.7(7) ?
F(7) P(4) F(16) 94.0(6) ?
F(8) P(4) F(9) 88.5(2) ?
F(8) P(4) F(10) 88.6(2) ?
F(8) P(4) F(11) 90.9(2) ?
F(8) P(4) F(12) 91.1(2) ?
F(8) P(4) F(13) 90.0(5) ?
F(8) P(4) F(14) 96.3(4) ?
F(8) P(4) F(15) 100.2(7) ?
F(8) P(4) F(16) 85.6(6) ?
F(9) P(4) F(10) 92.7(3) ?
F(9) P(4) F(11) 176.9(3) ?
F(9) P(4) F(12) 89.5(3) ?
F(9) P(4) F(13) 38.2(5) ?
F(9) P(4) F(14) 50.1(4) ?
F(9) P(4) F(15) 138.9(9) ?
F(9) P(4) F(16) 128.7(7) ?
F(10) P(4) F(11) 90.4(2) ?
F(10) P(4) F(12) 177.7(3) ?
F(10) P(4) F(13) 130.9(6) ?
F(10) P(4) F(14) 43.8(4) ?
F(10) P(4) F(15) 48.1(8) ?
F(10) P(4) F(16) 137.9(7) ?
F(11) P(4) F(12) 87.4(2) ?
F(11) P(4) F(13) 138.8(6) ?
F(11) P(4) F(14) 133.1(5) ?
F(11) P(4) F(15) 44.2(8) ?
F(11) P(4) F(16) 48.2(7) ?
F(12) P(4) F(13) 51.4(5) ?
F(12) P(4) F(14) 138.5(5) ?
F(12) P(4) F(15) 129.9(9) ?
F(12) P(4) F(16) 39.8(6) ?
F(13) P(4) F(14) 87.7(7) ?
F(13) P(4) F(15) 169.6(8) ?
F(13) P(4) F(16) 90.8(8) ?
F(14) P(4) F(15) 88.9(9) ?
F(14) P(4) F(16) 177.5(7) ?
F(15) P(4) F(16) 92.2(10) ?
P(4) F(9) F(13) 68.7(7) ?
P(4) F(9) F(14) 67.1(5) ?
F(13) F(9) F(14) 134.5(10) ?
P(4) F(10) F(14) 71.6(6) ?
P(4) F(10) F(15) 63.9(8) ?
F(14) F(10) F(15) 128.9(10) ?
P(4) F(11) F(15) 63.1(9) ?
P(4) F(11) F(16) 59.3(7) ?
F(15) F(11) F(16) 122.0(11) ?
P(4) F(12) F(13) 61.4(5) ?
P(4) F(12) F(16) 61.9(9) ?
F(13) F(12) F(16) 122.6(11) ?
P(4) F(13) F(9) 73.1(8) ?
P(4) F(13) F(12) 67.2(6) ?
F(9) F(13) F(12) 140.3(12) ?
P(4) F(14) F(9) 62.8(5) ?
P(4) F(14) F(10) 64.6(6) ?
F(9) F(14) F(10) 125.2(9) ?
P(4) F(15) F(10) 68.1(9) ?
P(4) F(15) F(11) 72.7(10) ?
F(10) F(15) F(11) 135.9(16) ?
P(4) F(16) F(11) 72.5(9) ?
P(4) F(16) F(12) 78.3(9) ?
F(11) F(16) F(12) 148.5(15) ?
C(31) N(1) C(37) 123.4(3) ?
C(31) N(1) C(38) 118.9(3) ?
C(37) N(1) C(38) 114.0(3) ?
C(3) N(2) C(9) 119.1(3) ?
C(3) N(2) C(10) 122.9(3) ?
C(9) N(2) C(10) 115.1(3) ?
Ru(1) C(1) C(2) 71.4(2) ?
Ru(1) C(1) H(2) 118.0 no
Ru(1) C(1) H(3) 118.0 no
C(2) C(1) H(2) 118.0 no
C(2) C(1) H(3) 118.0 no
H(2) C(1) H(3) 109.4 no
Ru(1) C(2) C(1) 71.1(2) ?
Ru(1) C(2) H(4) 118.0 no
Ru(1) C(2) H(5) 118.0 no
C(1) C(2) H(4) 118.0 no
C(1) C(2) H(5) 118.0 no
H(4) C(2) H(5) 109.4 no
Ru(1) C(3) N(2) 134.6(2) ?
Ru(1) C(3) C(4) 65.0(2) ?
Ru(1) C(3) C(8) 66.5(2) ?
N(2) C(3) C(4) 126.2(3) ?
N(2) C(3) C(8) 118.9(3) ?
C(4) C(3) C(8) 114.6(3) ?
Ru(1) C(4) C(3) 78.2(2) ?
Ru(1) C(4) C(5) 72.9(2) ?
Ru(1) C(4) C(11) 117.4(2) ?
C(3) C(4) C(5) 119.2(3) ?
C(3) C(4) C(11) 126.8(3) ?
C(5) C(4) C(11) 113.9(3) ?
Ru(1) C(5) C(4) 69.3(2) ?
Ru(1) C(5) C(6) 75.1(2) ?
Ru(1) C(5) H(6) 118.3 no
C(4) C(5) C(6) 122.3(3) ?
C(4) C(5) H(6) 118.3 no
C(6) C(5) H(6) 118.3 no
Ru(1) C(6) C(5) 69.6(2) ?
Ru(1) C(6) C(7) 69.9(2) ?
Ru(1) C(6) H(7) 119.8 no
C(5) C(6) C(7) 118.7(3) ?
C(5) C(6) H(7) 119.8 no
C(7) C(6) H(7) 119.8 no
Ru(1) C(7) C(6) 74.6(2) ?
Ru(1) C(7) C(8) 70.8(2) ?
Ru(1) C(7) H(8) 119.3 no
C(6) C(7) C(8) 120.9(3) ?
C(6) C(7) H(8) 119.3 no
C(8) C(7) H(8) 119.3 no
Ru(1) C(8) C(3) 77.1(2) ?
Ru(1) C(8) C(7) 72.6(2) ?
Ru(1) C(8) H(9) 118.8 no
C(3) C(8) C(7) 122.3(3) ?
C(3) C(8) H(9) 118.8 no
C(7) C(8) H(9) 118.8 no
N(2) C(9) H(10) 109.4 no
N(2) C(9) H(11) 109.5 no
N(2) C(9) H(12) 109.5 no
H(10) C(9) H(11) 109.5 no
H(10) C(9) H(12) 109.5 no
H(11) C(9) H(12) 109.5 no
N(2) C(10) H(13) 109.5 no
N(2) C(10) H(14) 109.5 no
N(2) C(10) H(15) 109.5 no
H(13) C(10) H(14) 109.5 no
H(13) C(10) H(15) 109.5 no
H(14) C(10) H(15) 109.5 no
C(4) C(11) C(12) 118.1(3) ?
C(4) C(11) C(16) 122.5(3) ?
C(12) C(11) C(16) 119.3(3) ?
P(1) C(12) C(11) 117.5(2) ?
P(1) C(12) C(13) 123.6(2) ?
C(11) C(12) C(13) 118.9(3) ?
C(12) C(13) C(14) 120.5(3) ?
C(12) C(13) H(16) 119.7 no
C(14) C(13) H(16) 119.7 no
C(13) C(14) C(15) 120.2(3) ?
C(13) C(14) H(17) 119.9 no
C(15) C(14) H(17) 119.9 no
C(14) C(15) C(16) 119.4(3) ?
C(14) C(15) H(18) 120.3 no
C(16) C(15) H(18) 120.3 no
C(11) C(16) C(15) 121.2(3) ?
C(11) C(16) H(19) 119.4 no
C(15) C(16) H(19) 119.4 no
P(1) C(17) C(18) 116.0(2) ?
P(1) C(17) C(22) 111.5(2) ?
P(1) C(17) H(20) 106.1 no
C(18) C(17) C(22) 110.4(3) ?
C(18) C(17) H(20) 106.1 no
C(22) C(17) H(20) 106.1 no
C(17) C(18) C(19) 111.1(3) ?
C(17) C(18) H(21) 109.1 no
C(17) C(18) H(22) 109.0 no
C(19) C(18) H(21) 109.1 no
C(19) C(18) H(22) 109.1 no
H(21) C(18) H(22) 109.5 no
C(18) C(19) C(20) 111.4(3) ?
C(18) C(19) H(23) 109.0 no
C(18) C(19) H(24) 109.0 no
C(20) C(19) H(23) 109.0 no
C(20) C(19) H(24) 109.0 no
H(23) C(19) H(24) 109.4 no
C(19) C(20) C(21) 110.4(4) ?
C(19) C(20) H(25) 109.2 no
C(19) C(20) H(26) 109.2 no
C(21) C(20) H(25) 109.2 no
C(21) C(20) H(26) 109.2 no
H(25) C(20) H(26) 109.5 no
C(20) C(21) C(22) 112.5(3) ?
C(20) C(21) H(27) 108.7 no
C(20) C(21) H(28) 108.7 no
C(22) C(21) H(27) 108.7 no
C(22) C(21) H(28) 108.7 no
H(27) C(21) H(28) 109.5 no
C(17) C(22) C(21) 111.3(3) ?
C(17) C(22) H(29) 109.0 no
C(17) C(22) H(30) 109.0 no
C(21) C(22) H(29) 109.0 no
C(21) C(22) H(30) 109.0 no
H(29) C(22) H(30) 109.5 no
P(1) C(23) C(24) 112.9(2) ?
P(1) C(23) C(28) 111.7(2) ?
P(1) C(23) H(31) 107.0 no
C(24) C(23) C(28) 111.0(3) ?
C(24) C(23) H(31) 107.0 no
C(28) C(23) H(31) 107.0 no
C(23) C(24) C(25) 111.0(3) ?
C(23) C(24) H(32) 109.1 no
C(23) C(24) H(33) 109.1 no
C(25) C(24) H(32) 109.1 no
C(25) C(24) H(33) 109.1 no
H(32) C(24) H(33) 109.4 no
C(24) C(25) C(26) 110.7(3) ?
C(24) C(25) H(34) 109.2 no
C(24) C(25) H(35) 109.1 no
C(26) C(25) H(34) 109.2 no
C(26) C(25) H(35) 109.1 no
H(34) C(25) H(35) 109.5 no
C(25) C(26) C(27) 111.4(3) ?
C(25) C(26) H(36) 109.0 no
C(25) C(26) H(37) 109.0 no
C(27) C(26) H(36) 109.0 no
C(27) C(26) H(37) 109.0 no
H(36) C(26) H(37) 109.5 no
C(26) C(27) C(28) 111.4(3) ?
C(26) C(27) H(38) 109.0 no
C(26) C(27) H(39) 109.0 no
C(28) C(27) H(38) 109.0 no
C(28) C(27) H(39) 109.0 no
H(38) C(27) H(39) 109.5 no
C(23) C(28) C(27) 110.9(3) ?
C(23) C(28) H(40) 109.1 no
C(23) C(28) H(41) 109.1 no
C(27) C(28) H(40) 109.1 no
C(27) C(28) H(41) 109.1 no
H(40) C(28) H(41) 109.5 no
Ru(2) C(29) C(30) 71.5(2) ?
Ru(2) C(29) H(42) 117.9 no
Ru(2) C(29) H(43) 117.9 no
C(30) C(29) H(42) 118.0 no
C(30) C(29) H(43) 118.0 no
H(42) C(29) H(43) 109.4 no
Ru(2) C(30) C(29) 71.3(2) ?
Ru(2) C(30) H(44) 118.0 no
Ru(2) C(30) H(45) 118.0 no
C(29) C(30) H(44) 118.0 no
C(29) C(30) H(45) 118.0 no
H(44) C(30) H(45) 109.5 no
Ru(2) C(31) N(1) 133.5(2) ?
Ru(2) C(31) C(32) 65.1(2) ?
Ru(2) C(31) C(36) 67.5(2) ?
N(1) C(31) C(32) 125.9(3) ?
N(1) C(31) C(36) 118.5(3) ?
C(32) C(31) C(36) 115.3(3) ?
Ru(2) C(32) C(31) 78.1(2) ?
Ru(2) C(32) C(33) 73.1(2) ?
Ru(2) C(32) C(39) 117.4(2) ?
C(31) C(32) C(33) 118.8(3) ?
C(31) C(32) C(39) 128.1(3) ?
C(33) C(32) C(39) 113.1(3) ?
Ru(2) C(33) C(32) 69.0(2) ?
Ru(2) C(33) C(34) 75.7(2) ?
Ru(2) C(33) H(46) 118.3 no
C(32) C(33) C(34) 122.3(3) ?
C(32) C(33) H(46) 118.3 no
C(34) C(33) H(46) 118.3 no
Ru(2) C(34) C(33) 68.9(2) ?
Ru(2) C(34) C(35) 70.1(2) ?
Ru(2) C(34) H(47) 120.0 no
C(33) C(34) C(35) 118.3(3) ?
C(33) C(34) H(47) 120.0 no
C(35) C(34) H(47) 120.0 no
Ru(2) C(35) C(34) 74.7(2) ?
Ru(2) C(35) C(36) 71.0(2) ?
Ru(2) C(35) H(48) 119.2 no
C(34) C(35) C(36) 121.0(3) ?
C(34) C(35) H(48) 119.2 no
C(36) C(35) H(48) 119.2 no
Ru(2) C(36) C(31) 76.2(2) ?
Ru(2) C(36) C(35) 72.9(2) ?
Ru(2) C(36) H(49) 118.8 no
C(31) C(36) C(35) 122.3(3) ?
C(31) C(36) H(49) 118.8 no
C(35) C(36) H(49) 118.8 no
N(1) C(37) H(50) 109.5 no
N(1) C(37) H(51) 109.5 no
N(1) C(37) H(52) 109.5 no
H(50) C(37) H(51) 109.5 no
H(50) C(37) H(52) 109.5 no
H(51) C(37) H(52) 109.5 no
N(1) C(38) H(53) 109.5 no
N(1) C(38) H(54) 109.5 no
N(1) C(38) H(55) 109.5 no
H(53) C(38) H(54) 109.5 no
H(53) C(38) H(55) 109.5 no
H(54) C(38) H(55) 109.5 no
C(32) C(39) C(40) 117.7(3) ?
C(32) C(39) C(44) 122.4(3) ?
C(40) C(39) C(44) 119.6(3) ?
P(2) C(40) C(39) 117.9(2) ?
P(2) C(40) C(41) 123.2(3) ?
C(39) C(40) C(41) 118.9(3) ?
C(40) C(41) C(42) 120.6(3) ?
C(40) C(41) H(56) 119.7 no
C(42) C(41) H(56) 119.7 no
C(41) C(42) C(43) 120.2(3) ?
C(41) C(42) H(57) 119.9 no
C(43) C(42) H(57) 119.9 no
C(42) C(43) C(44) 120.2(3) ?
C(42) C(43) H(58) 119.9 no
C(44) C(43) H(58) 119.9 no
C(39) C(44) C(43) 120.3(3) ?
C(39) C(44) H(59) 119.8 no
C(43) C(44) H(59) 119.8 no
P(2) C(45) C(46) 117.3(2) ?
P(2) C(45) C(50) 112.4(2) ?
P(2) C(45) H(60) 105.3 no
C(46) C(45) C(50) 110.1(3) ?
C(46) C(45) H(60) 105.3 no
C(50) C(45) H(60) 105.3 no
C(45) C(46) C(47) 110.1(3) ?
C(45) C(46) H(61) 109.3 no
C(45) C(46) H(62) 109.3 no
C(47) C(46) H(61) 109.3 no
C(47) C(46) H(62) 109.3 no
H(61) C(46) H(62) 109.4 no
C(46) C(47) C(48) 111.0(3) ?
C(46) C(47) H(63) 109.1 no
C(46) C(47) H(64) 109.1 no
C(48) C(47) H(63) 109.1 no
C(48) C(47) H(64) 109.1 no
H(63) C(47) H(64) 109.5 no
C(47) C(48) C(49) 109.9(3) ?
C(47) C(48) H(65) 109.4 no
C(47) C(48) H(66) 109.4 no
C(49) C(48) H(65) 109.4 no
C(49) C(48) H(66) 109.4 no
H(65) C(48) H(66) 109.4 no
C(48) C(49) C(50) 111.9(3) ?
C(48) C(49) H(67) 108.9 no
C(48) C(49) H(68) 108.9 no
C(50) C(49) H(67) 108.9 no
C(50) C(49) H(68) 108.9 no
H(67) C(49) H(68) 109.5 no
C(45) C(50) C(49) 110.7(3) ?
C(45) C(50) H(69) 109.2 no
C(45) C(50) H(70) 109.2 no
C(49) C(50) H(69) 109.2 no
C(49) C(50) H(70) 109.2 no
H(69) C(50) H(70) 109.5 no
P(2) C(51) C(52) 113.0(2) ?
P(2) C(51) C(56) 111.4(2) ?
P(2) C(51) H(71) 107.1 no
C(52) C(51) C(56) 110.8(3) ?
C(52) C(51) H(71) 107.1 no
C(56) C(51) H(71) 107.1 no
C(51) C(52) C(53) 110.6(3) ?
C(51) C(52) H(72) 109.2 no
C(51) C(52) H(73) 109.2 no
C(53) C(52) H(72) 109.2 no
C(53) C(52) H(73) 109.2 no
H(72) C(52) H(73) 109.5 no
C(52) C(53) C(54) 110.8(3) ?
C(52) C(53) H(74) 109.1 no
C(52) C(53) H(75) 109.1 no
C(54) C(53) H(74) 109.2 no
C(54) C(53) H(75) 109.1 no
H(74) C(53) H(75) 109.5 no
C(53) C(54) C(55) 112.2(3) ?
C(53) C(54) H(76) 108.8 no
C(53) C(54) H(77) 108.8 no
C(55) C(54) H(76) 108.8 no
C(55) C(54) H(77) 108.8 no
H(76) C(54) H(77) 109.5 no
C(54) C(55) C(56) 111.0(3) ?
C(54) C(55) H(78) 109.1 no
C(54) C(55) H(79) 109.1 no
C(56) C(55) H(78) 109.1 no
C(56) C(55) H(79) 109.1 no
H(78) C(55) H(79) 109.5 no
C(51) C(56) C(55) 111.0(3) ?
C(51) C(56) H(80) 109.1 no
C(51) C(56) H(81) 109.1 no
C(55) C(56) H(80) 109.1 no
C(55) C(56) H(81) 109.1 no
H(80) C(56) H(81) 109.5 no

loop_
_geom_bond_atom_site_label_1
_geom_bond_atom_site_label_2
_geom_bond_distance
_geom_bond_publ_flag
Ru(1) P(1) 2.2894(9) ?
Ru(1) C(1) 2.172(3) ?
Ru(1) C(2) 2.176(3) ?
Ru(1) C(3) 2.371(3) ?
Ru(1) C(4) 2.194(3) ?
Ru(1) C(5) 2.242(3) ?
Ru(1) C(6) 2.313(3) ?
Ru(1) C(7) 2.252(3) ?
Ru(1) C(8) 2.230(3) ?
Ru(1) H(1) 1.48(3) no
Ru(2) P(2) 2.2866(9) ?
Ru(2) C(29) 2.188(3) ?
Ru(2) C(30) 2.190(3) ?
Ru(2) C(31) 2.357(3) ?
Ru(2) C(32) 2.185(3) ?
Ru(2) C(33) 2.240(3) ?
Ru(2) C(34) 2.326(3) ?
Ru(2) C(35) 2.267(3) ?
Ru(2) C(36) 2.243(3) ?
Ru(2) H(82) 1.52(3) no
P(1) C(12) 1.838(3) ?
P(1) C(17) 1.860(3) ?
P(1) C(23) 1.843(3) ?
P(2) C(40) 1.840(3) ?
P(2) C(45) 1.859(3) ?
P(2) C(51) 1.845(3) ?
P(3) F(1) 1.576(2) ?
P(3) F(2) 1.574(2) ?
P(3) F(3) 1.607(2) ?
P(3) F(4) 1.551(2) ?
P(3) F(5) 1.579(2) ?
P(3) F(6) 1.564(2) ?
P(4) F(7) 1.600(2) ?
P(4) F(8) 1.581(2) ?
P(4) F(9) 1.566(3) ?
P(4) F(10) 1.543(3) ?
P(4) F(11) 1.600(3) ?
P(4) F(12) 1.602(3) ?
P(4) F(13) 1.525(12) ?
P(4) F(14) 1.622(11) ?
P(4) F(15) 1.49(2) ?
P(4) F(16) 1.44(2) ?
F(9) F(13) 1.011(12) ?
F(9) F(14) 1.350(12) ?
F(10) F(14) 1.184(12) ?
F(10) F(15) 1.24(2) ?
F(11) F(15) 1.17(2) ?
F(11) F(16) 1.25(2) ?
F(12) F(13) 1.357(13) ?
F(12) F(16) 1.05(2) ?
N(1) C(31) 1.363(4) ?
N(1) C(37) 1.459(4) ?
N(1) C(38) 1.456(4) ?
N(2) C(3) 1.351(4) ?
N(2) C(9) 1.457(5) ?
N(2) C(10) 1.451(4) ?
C(1) C(2) 1.398(5) ?
C(1) H(2) 0.95 no
C(1) H(3) 0.95 no
C(2) H(4) 0.95 no
C(2) H(5) 0.95 no
C(3) C(4) 1.452(4) ?
C(3) C(8) 1.444(4) ?
C(4) C(5) 1.439(4) ?
C(4) C(11) 1.494(4) ?
C(5) C(6) 1.382(5) ?
C(5) H(6) 0.95 no
C(6) C(7) 1.394(5) ?
C(6) H(7) 0.95 no
C(7) C(8) 1.406(5) ?
C(7) H(8) 0.95 no
C(8) H(9) 0.95 no
C(9) H(10) 0.95 no
C(9) H(11) 0.95 no
C(9) H(12) 0.95 no
C(10) H(13) 0.95 no
C(10) H(14) 0.95 no
C(10) H(15) 0.95 no
C(11) C(12) 1.402(4) ?
C(11) C(16) 1.382(4) ?
C(12) C(13) 1.389(4) ?
C(13) C(14) 1.386(4) ?
C(13) H(16) 0.95 no
C(14) C(15) 1.377(5) ?
C(14) H(17) 0.95 no
C(15) C(16) 1.378(5) ?
C(15) H(18) 0.95 no
C(16) H(19) 0.95 no
C(17) C(18) 1.520(5) ?
C(17) C(22) 1.540(4) ?
C(17) H(20) 0.95 no
C(18) C(19) 1.529(5) ?
C(18) H(21) 0.95 no
C(18) H(22) 0.95 no
C(19) C(20) 1.513(5) ?
C(19) H(23) 0.95 no
C(19) H(24) 0.95 no
C(20) C(21) 1.501(6) ?
C(20) H(25) 0.95 no
C(20) H(26) 0.95 no
C(21) C(22) 1.533(5) ?
C(21) H(27) 0.95 no
C(21) H(28) 0.95 no
C(22) H(29) 0.95 no
C(22) H(30) 0.95 no
C(23) C(24) 1.526(4) ?
C(23) C(28) 1.526(4) ?
C(23) H(31) 0.95 no
C(24) C(25) 1.535(5) ?
C(24) H(32) 0.95 no
C(24) H(33) 0.95 no
C(25) C(26) 1.515(5) ?
C(25) H(34) 0.95 no
C(25) H(35) 0.95 no
C(26) C(27) 1.515(5) ?
C(26) H(36) 0.95 no
C(26) H(37) 0.95 no
C(27) C(28) 1.531(4) ?
C(27) H(38) 0.95 no
C(27) H(39) 0.95 no
C(28) H(40) 0.95 no
C(28) H(41) 0.95 no
C(29) C(30) 1.395(5) ?
C(29) H(42) 0.95 no
C(29) H(43) 0.95 no
C(30) H(44) 0.95 no
C(30) H(45) 0.95 no
C(31) C(32) 1.441(4) ?
C(31) C(36) 1.438(4) ?
C(32) C(33) 1.439(4) ?
C(32) C(39) 1.505(4) ?
C(33) C(34) 1.390(4) ?
C(33) H(46) 0.95 no
C(34) C(35) 1.391(5) ?
C(34) H(47) 0.95 no
C(35) C(36) 1.400(4) ?
C(35) H(48) 0.95 no
C(36) H(49) 0.95 no
C(37) H(50) 0.95 no
C(37) H(51) 0.95 no
C(37) H(52) 0.95 no
C(38) H(53) 0.95 no
C(38) H(54) 0.95 no
C(38) H(55) 0.95 no
C(39) C(40) 1.401(4) ?
C(39) C(44) 1.393(4) ?
C(40) C(41) 1.399(4) ?
C(41) C(42) 1.386(4) ?
C(41) H(56) 0.95 no
C(42) C(43) 1.376(5) ?
C(42) H(57) 0.95 no
C(43) C(44) 1.387(5) ?
C(43) H(58) 0.95 no
C(44) H(59) 0.95 no
C(45) C(46) 1.515(4) ?
C(45) C(50) 1.535(4) ?
C(45) H(60) 0.95 no
C(46) C(47) 1.531(5) ?
C(46) H(61) 0.95 no
C(46) H(62) 0.95 no
C(47) C(48) 1.523(5) ?
C(47) H(63) 0.95 no
C(47) H(64) 0.95 no
C(48) C(49) 1.493(5) ?
C(48) H(65) 0.95 no
C(48) H(66) 0.95 no
C(49) C(50) 1.533(4) ?
C(49) H(67) 0.95 no
C(49) H(68) 0.95 no
C(50) H(69) 0.95 no
C(50) H(70) 0.95 no
C(51) C(52) 1.540(4) ?
C(51) C(56) 1.530(4) ?
C(51) H(71) 0.95 no
C(52) C(53) 1.529(4) ?
C(52) H(72) 0.95 no
C(52) H(73) 0.95 no
C(53) C(54) 1.516(5) ?
C(53) H(74) 0.95 no
C(53) H(75) 0.95 no
C(54) C(55) 1.515(5) ?
C(54) H(76) 0.95 no
C(54) H(77) 0.95 no
C(55) C(56) 1.533(5) ?
C(55) H(78) 0.95 no
C(55) H(79) 0.95 no
C(56) H(80) 0.95 no
C(56) H(81) 0.95 no

loop_
_geom_contact_atom_site_label_1
_geom_contact_atom_site_label_2
_geom_contact_distance
_geom_contact_site_symmetry_2
_geom_contact_publ_flag
F(1) C(8) 3.185(4) 4_554 no
F(1) C(13) 3.276(4) . no
F(1) C(18) 3.400(4) . no
F(1) C(7) 3.498(5) 4_554 no
F(2) C(14) 3.318(4) . no
F(2) C(13) 3.365(4) . no
F(2) C(52) 3.409(4) 4_554 no
F(2) C(38) 3.551(5) 4_554 no
F(2) C(53) 3.559(5) 4_554 no
F(2) C(37) 3.572(5) 4_554 no
F(3) C(7) 3.039(4) 4_554 no
F(3) C(6) 3.273(4) 2_755 no
F(3) C(37) 3.319(4) 4_554 no
F(3) C(8) 3.371(4) 4_554 no
F(3) C(38) 3.482(4) 4_554 no
F(4) C(6) 3.184(4) 2_755 no
F(4) C(34) 3.399(4) 4_654 no
F(4) C(50) 3.572(5) 4_654 no
F(5) C(13) 3.417(4) . no
F(5) C(23) 3.497(4) . no
F(6) C(22) 3.353(4) 2_755 no
F(6) C(49) 3.406(4) 4_654 no
F(6) C(21) 3.459(5) 2_755 no
F(6) C(6) 3.531(5) 2_755 no
F(7) C(10) 3.362(4) 4_554 no
F(7) C(44) 3.365(4) 2_655 no
F(7) C(36) 3.395(4) 4_554 no
F(7) C(9) 3.417(5) 4_554 no
F(7) N(2) 3.419(3) 4_554 no
F(8) C(20) 3.545(4) 1_455 no
F(8) C(41) 3.593(4) 3_656 no
F(9) C(10) 3.196(5) 4_554 no
F(9) C(46) 3.266(6) 3_656 no
F(9) C(47) 3.578(6) 3_656 no
F(10) C(28) 3.215(5) 4_454 no
F(10) C(43) 3.556(5) 2_655 no
F(11) C(35) 3.194(5) 4_554 no
F(11) C(2) 3.288(5) 4_454 no
F(11) C(19) 3.438(5) 1_455 no
F(11) C(36) 3.501(5) 4_554 no
F(11) C(29) 3.537(6) 4_554 no
F(12) C(41) 3.307(5) 3_656 no
F(12) C(42) 3.451(5) 3_656 no
F(12) C(15) 3.507(5) . no
F(13) C(46) 2.975(13) 3_656 no
F(13) C(9) 3.369(12) 4_554 no
F(13) C(47) 3.471(13) 3_656 no
F(13) C(10) 3.56(1) 4_554 no
F(14) C(10) 3.445(13) 4_554 no
F(14) C(43) 3.589(13) 2_655 no
F(15) C(2) 3.12(2) 4_454 no
F(15) C(1) 3.32(2) 4_454 no
F(15) C(35) 3.60(2) 4_554 no
F(16) C(29) 3.28(2) 4_554 no
N(1) C(31) 3.596(4) 3_656 no
C(8) C(38) 3.586(5) . no
C(16) C(42) 3.579(4) 3_656 no
C(47) C(55) 3.583(5) 3_657 no
